data_7232602
loop_
_publ_author_name
'Barton, Benita'
'de Jager, Lize'
'Hosten, Eric C.'

_publ_section_title
;
 Minor modifications afford improved host selectivities in xanthenyl-type
 host systems
;
_journal_issue 19
_journal_name_full CrystEngComm
_journal_page_first 3000
_journal_paper_doi 10.1039/C9CE00265K
_journal_volume 21
_journal_year 2019
_chemical_formula_moiety 'C40 H32 N2 S2, C8 H10 O'
_chemical_formula_sum 'C48 H42 N2 O S2'
_chemical_formula_weight 726.95
_chemical_melting_point 451.15
_chemical_name_common N,N-bis(9-phenyl-9-thioxanthenyl)ethylenediamine:3-methylanisole
_space_group_crystal_system triclinic
_space_group_IT_number 2
_space_group_name_Hall '-P 1'
_space_group_name_H-M_alt 'P -1'
_symmetry_space_group_name_Hall '-P 1'
_symmetry_space_group_name_H-M 'P -1'
_atom_sites_solution_hydrogens mixed
_audit_creation_method SHELXL-2018/3
_audit_update_record
;
2019-02-04 deposited with the CCDC.    2019-04-12 downloaded from the CCDC.
;
_cell_angle_alpha 95.756(2)
_cell_angle_beta 108.128(2)
_cell_angle_gamma 90.207(2)
_cell_formula_units_Z 2
_cell_length_a 10.5363(6)
_cell_length_b 13.6858(7)
_cell_length_c 13.7100(7)
_cell_measurement_reflns_used 9934
_cell_measurement_temperature 200(2)
_cell_measurement_theta_max 28.29
_cell_measurement_theta_min 2.28
_cell_volume 1868.08(17)
_computing_cell_refinement 'APEX2 v2011.4-1 (Bruker AXS)'
_computing_data_collection 'Bruker Instrument Service v2011.4.0.0'
_computing_data_reduction 'SAINT V7.68A (Bruker AXS, 2009)'
_computing_molecular_graphics 'Ortep-3 for Windows (Farrugia, 2012)'
_computing_publication_material 'PLATON (Spek, 2009) and MERCURY (Macrae, 2008)'
_computing_structure_refinement 'SHELXL-2018/3 (Sheldrick, 2015) and ShelXle (H\"ubschle, 2011)'
_computing_structure_solution 'SHELXT-2014/7 (Sheldrick, 2015)'
_diffrn_ambient_temperature 200(2)
_diffrn_detector_area_resol_mean 8.3333
_diffrn_measured_fraction_theta_full 0.999
_diffrn_measured_fraction_theta_max 0.997
_diffrn_measurement_device_type 'Bruker APEX-II CCD'
_diffrn_measurement_method '\f and \w scans'
_diffrn_radiation_monochromator graphite
_diffrn_radiation_source 'sealed tube'
_diffrn_radiation_type MoK\a
_diffrn_radiation_wavelength 0.71073
_diffrn_reflns_av_R_equivalents 0.0229
_diffrn_reflns_av_unetI/netI 0.0174
_diffrn_reflns_Laue_measured_fraction_full 0.999
_diffrn_reflns_Laue_measured_fraction_max 0.997
_diffrn_reflns_limit_h_max 13
_diffrn_reflns_limit_h_min -14
_diffrn_reflns_limit_k_max 17
_diffrn_reflns_limit_k_min -18
_diffrn_reflns_limit_l_max 15
_diffrn_reflns_limit_l_min -18
_diffrn_reflns_number 66086
_diffrn_reflns_point_group_measured_fraction_full 0.999
_diffrn_reflns_point_group_measured_fraction_max 0.997
_diffrn_reflns_theta_full 25.242
_diffrn_reflns_theta_max 28.301
_diffrn_reflns_theta_min 2.035
_exptl_absorpt_coefficient_mu 0.183
_exptl_absorpt_correction_T_max 1.0000
_exptl_absorpt_correction_T_min 0.9476
_exptl_absorpt_correction_type numerical
_exptl_absorpt_process_details 'SADABS V2008/1 (Bruker AXS)'
_exptl_crystal_colour colourless
_exptl_crystal_density_diffrn 1.292
_exptl_crystal_density_method 'not measured'
_exptl_crystal_description block
_exptl_crystal_F_000 768
_exptl_crystal_size_max 0.478
_exptl_crystal_size_mid 0.399
_exptl_crystal_size_min 0.336
_refine_diff_density_max 0.316
_refine_diff_density_min -0.267
_refine_diff_density_rms 0.046
_refine_ls_extinction_method none
_refine_ls_goodness_of_fit_ref 1.033
_refine_ls_hydrogen_treatment mixed
_refine_ls_matrix_type full
_refine_ls_number_parameters 488
_refine_ls_number_reflns 9251
_refine_ls_number_restraints 0
_refine_ls_restrained_S_all 1.033
_refine_ls_R_factor_all 0.0443
_refine_ls_R_factor_gt 0.0354
_refine_ls_shift/su_max 0.001
_refine_ls_shift/su_mean 0.000
_refine_ls_structure_factor_coef Fsqd
_refine_ls_weighting_details 'w=1/[\s^2^(Fo^2^)+(0.0471P)^2^+0.5984P] where P=(Fo^2^+2Fc^2^)/3'
_refine_ls_weighting_scheme calc
_refine_ls_wR_factor_gt 0.0897
_refine_ls_wR_factor_ref 0.0959
_reflns_Friedel_coverage 0.000
_reflns_number_gt 7825
_reflns_number_total 9251
_reflns_threshold_expression 'I > 2\s(I)'
_cod_data_source_file c9ce00265k2.cif
_cod_data_source_block ia040
_cod_depositor_comments 'Adding full bibliography for 7232597--7232602.cif.'
_cod_database_code 7232602
_shelx_shelxl_version_number 2018/3
_shelx_space_group_comment
;
The symmetry employed for this shelxl refinement is uniquely defined
by the following loop, which should always be used as a source of
symmetry information in preference to the above space-group names.
They are only intended as comments.
;
_shelx_estimated_absorpt_t_min 0.917
_shelx_estimated_absorpt_t_max 0.941

loop_
_space_group_symop_operation_xyz
'x, y, z'
'-x, -y, -z'

loop_
_atom_site_label
_atom_site_type_symbol
_atom_site_fract_x
_atom_site_fract_y
_atom_site_fract_z
_atom_site_U_iso_or_equiv
_atom_site_adp_type
_atom_site_occupancy
_atom_site_site_symmetry_order
_atom_site_calc_flag
_atom_site_refinement_flags_posn
_atom_site_refinement_flags_adp
S1 S 0.88351(3) 0.24436(2) 1.00602(2) 0.03029(8) Uani 1 1 d . .
S2 S 0.52762(3) 0.87517(2) 0.54868(2) 0.02816(8) Uani 1 1 d . .
O7 O 0.87297(10) 0.98273(8) 0.40102(8) 0.0444(2) Uani 1 1 d . .
N1 N 0.66974(10) 0.51775(7) 0.88257(7) 0.02094(19) Uani 1 1 d . .
N2 N 0.77532(10) 0.68399(7) 0.78834(7) 0.02125(19) Uani 1 1 d . .
C1 C 0.71064(11) 0.41946(8) 0.91242(8) 0.0199(2) Uani 1 1 d . .
C2 C 0.75621(12) 0.60344(8) 0.93667(9) 0.0240(2) Uani 1 1 d . .
H2A H 0.850784 0.587872 0.946527 0.029 Uiso 1 1 calc R U
H2B H 0.745395 0.619565 1.005595 0.029 Uiso 1 1 calc R U
C3 C 0.72062(12) 0.69177(8) 0.87483(9) 0.0237(2) Uani 1 1 d . .
H3A H 0.622216 0.695703 0.848045 0.028 Uiso 1 1 calc R U
H3B H 0.756679 0.752790 0.920635 0.028 Uiso 1 1 calc R U
C4 C 0.71887(10) 0.74386(8) 0.70247(8) 0.0192(2) Uani 1 1 d . .
C11 C 0.74190(11) 0.41058(8) 1.02852(9) 0.0222(2) Uani 1 1 d . .
C12 C 0.81694(11) 0.33420(9) 1.07558(9) 0.0252(2) Uani 1 1 d . .
C13 C 0.83486(13) 0.32158(11) 1.17890(10) 0.0345(3) Uani 1 1 d . .
H13 H 0.886311 0.269285 1.209386 0.041 Uiso 1 1 calc R U
C14 C 0.77775(14) 0.38515(12) 1.23662(10) 0.0397(3) Uani 1 1 d . .
H14 H 0.789537 0.376492 1.306751 0.048 Uiso 1 1 calc R U
C15 C 0.70318(14) 0.46163(11) 1.19202(10) 0.0355(3) Uani 1 1 d . .
H15 H 0.664045 0.505695 1.231531 0.043 Uiso 1 1 calc R U
C16 C 0.68591(12) 0.47359(9) 1.08915(9) 0.0277(2) Uani 1 1 d . .
H16 H 0.634511 0.526168 1.059317 0.033 Uiso 1 1 calc R U
C21 C 0.83059(11) 0.39116(8) 0.87503(9) 0.0219(2) Uani 1 1 d . .
C22 C 0.90642(11) 0.31025(8) 0.90846(9) 0.0248(2) Uani 1 1 d . .
C23 C 1.00349(13) 0.27719(10) 0.86436(10) 0.0334(3) Uani 1 1 d . .
H23 H 1.051961 0.220750 0.886397 0.040 Uiso 1 1 calc R U
C24 C 1.02942(13) 0.32610(11) 0.78886(11) 0.0381(3) Uani 1 1 d . .
H24 H 1.094428 0.302867 0.758101 0.046 Uiso 1 1 calc R U
C25 C 0.95987(13) 0.40935(11) 0.75833(10) 0.0344(3) Uani 1 1 d . .
H25 H 0.979941 0.444932 0.708589 0.041 Uiso 1 1 calc R U
C26 C 0.86098(12) 0.44092(9) 0.80019(9) 0.0274(2) Uani 1 1 d . .
H26 H 0.812966 0.497399 0.777632 0.033 Uiso 1 1 calc R U
C31 C 0.59109(11) 0.34893(8) 0.84996(9) 0.0218(2) Uani 1 1 d . .
C32 C 0.52166(13) 0.29159(10) 0.89601(10) 0.0328(3) Uani 1 1 d . .
H32 H 0.549446 0.292935 0.969043 0.039 Uiso 1 1 calc R U
C33 C 0.41152(14) 0.23202(11) 0.83616(12) 0.0416(3) Uani 1 1 d . .
H33 H 0.365888 0.192492 0.868675 0.050 Uiso 1 1 calc R U
C34 C 0.36863(13) 0.23026(10) 0.73014(11) 0.0367(3) Uani 1 1 d . .
H34 H 0.292903 0.190432 0.689643 0.044 Uiso 1 1 calc R U
C35 C 0.43687(13) 0.28706(10) 0.68310(10) 0.0329(3) Uani 1 1 d . .
H35 H 0.407701 0.286253 0.610101 0.039 Uiso 1 1 calc R U
C36 C 0.54762(12) 0.34507(9) 0.74227(9) 0.0277(2) Uani 1 1 d . .
H36 H 0.594626 0.382734 0.709136 0.033 Uiso 1 1 calc R U
C41 C 0.57684(11) 0.70248(8) 0.64084(8) 0.0201(2) Uani 1 1 d . .
C42 C 0.48899(11) 0.75492(8) 0.56752(9) 0.0224(2) Uani 1 1 d . .
C43 C 0.36720(12) 0.71237(9) 0.50266(9) 0.0282(2) Uani 1 1 d . .
H43 H 0.308986 0.749165 0.453133 0.034 Uiso 1 1 calc R U
C44 C 0.33143(12) 0.61699(9) 0.51049(10) 0.0299(3) Uani 1 1 d . .
H44 H 0.249652 0.587548 0.465464 0.036 Uiso 1 1 calc R U
C45 C 0.41562(12) 0.56438(9) 0.58450(9) 0.0274(2) Uani 1 1 d . .
H45 H 0.390691 0.499169 0.591024 0.033 Uiso 1 1 calc R U
C46 C 0.53628(11) 0.60693(8) 0.64907(9) 0.0235(2) Uani 1 1 d . .
H46 H 0.592530 0.570390 0.699940 0.028 Uiso 1 1 calc R U
C51 C 0.71786(11) 0.85470(8) 0.73594(8) 0.0203(2) Uani 1 1 d . .
C52 C 0.63370(11) 0.91749(8) 0.67260(9) 0.0229(2) Uani 1 1 d . .
C53 C 0.63411(13) 1.01803(9) 0.70271(10) 0.0300(3) Uani 1 1 d . .
H53 H 0.573695 1.058732 0.659349 0.036 Uiso 1 1 calc R U
C54 C 0.72237(14) 1.05834(9) 0.79557(10) 0.0329(3) Uani 1 1 d . .
H54 H 0.722676 1.126659 0.816564 0.039 Uiso 1 1 calc R U
C55 C 0.81039(12) 0.99823(9) 0.85777(9) 0.0285(3) Uani 1 1 d . .
H55 H 0.872890 1.025757 0.920888 0.034 Uiso 1 1 calc R U
C56 C 0.80780(11) 0.89779(8) 0.82835(9) 0.0239(2) Uani 1 1 d . .
H56 H 0.868594 0.857592 0.872118 0.029 Uiso 1 1 calc R U
C61 C 0.80671(11) 0.72617(8) 0.63091(8) 0.0214(2) Uani 1 1 d . .
C62 C 0.88538(15) 0.79937(10) 0.61402(12) 0.0396(3) Uani 1 1 d . .
H62 H 0.886808 0.863901 0.647222 0.048 Uiso 1 1 calc R U
C63 C 0.96262(18) 0.77979(12) 0.54894(15) 0.0520(4) Uani 1 1 d . .
H63 H 1.015367 0.831318 0.537656 0.062 Uiso 1 1 calc R U
C64 C 0.96361(14) 0.68711(11) 0.50087(11) 0.0386(3) Uani 1 1 d . .
H64 H 1.015968 0.674310 0.456057 0.046 Uiso 1 1 calc R U
C65 C 0.88740(14) 0.61265(11) 0.51855(12) 0.0392(3) Uani 1 1 d . .
H65 H 0.888023 0.547938 0.486369 0.047 Uiso 1 1 calc R U
C66 C 0.80998(13) 0.63198(9) 0.58311(11) 0.0331(3) Uani 1 1 d . .
H66 H 0.758298 0.580062 0.594903 0.040 Uiso 1 1 calc R U
C71 C 0.81975(13) 1.00268(10) 0.30101(11) 0.0348(3) Uani 1 1 d . .
C72 C 0.70563(13) 1.05550(10) 0.26493(11) 0.0360(3) Uani 1 1 d . .
H72 H 0.659042 1.080175 0.310869 0.043 Uiso 1 1 calc R U
C73 C 0.65895(14) 1.07253(11) 0.16120(12) 0.0389(3) Uani 1 1 d . .
C74 C 0.72699(16) 1.03564(12) 0.09495(13) 0.0438(3) Uani 1 1 d . .
H74 H 0.695875 1.046602 0.024204 0.053 Uiso 1 1 calc R U
C75 C 0.84109(16) 0.98245(12) 0.13203(13) 0.0462(4) Uani 1 1 d . .
H75 H 0.887132 0.957002 0.086003 0.055 Uiso 1 1 calc R U
C76 C 0.88826(15) 0.96613(11) 0.23400(12) 0.0410(3) Uani 1 1 d . .
H76 H 0.966828 0.930258 0.258615 0.049 Uiso 1 1 calc R U
C77 C 0.80257(16) 1.01471(14) 0.47128(13) 0.0481(4) Uani 1 1 d . .
H77A H 0.791570 1.085821 0.471941 0.072 Uiso 1 1 calc R U
H77B H 0.853239 0.999319 0.540721 0.072 Uiso 1 1 calc R U
H77C H 0.714489 0.980965 0.449495 0.072 Uiso 1 1 calc R U
C78 C 0.53635(17) 1.13187(15) 0.12365(15) 0.0577(5) Uani 1 1 d . .
H78A H 0.509488 1.129369 0.048260 0.087 Uiso 1 1 calc R U
H78B H 0.556355 1.200248 0.154172 0.087 Uiso 1 1 calc R U
H78C H 0.463487 1.104582 0.144101 0.087 Uiso 1 1 calc R U
H1 H 0.5864(16) 0.5257(11) 0.8824(11) 0.031(4) Uiso 1 1 d . .
H2 H 0.8631(16) 0.6927(11) 0.8097(12) 0.032(4) Uiso 1 1 d . .

loop_
_atom_site_aniso_label
_atom_site_aniso_U_11
_atom_site_aniso_U_22
_atom_site_aniso_U_33
_atom_site_aniso_U_23
_atom_site_aniso_U_13
_atom_site_aniso_U_12
S1 0.03563(17) 0.02215(14) 0.03002(16) 0.00616(11) 0.00476(13) 0.00678(12)
S2 0.03470(16) 0.02317(14) 0.02215(14) 0.00658(11) 0.00119(12) -0.00026(11)
O7 0.0370(5) 0.0557(7) 0.0404(6) 0.0077(5) 0.0113(4) 0.0105(5)
N1 0.0203(5) 0.0183(4) 0.0233(5) 0.0038(3) 0.0050(4) 0.0017(3)
N2 0.0220(5) 0.0200(4) 0.0213(5) 0.0046(4) 0.0053(4) 0.0020(4)
C1 0.0201(5) 0.0187(5) 0.0207(5) 0.0042(4) 0.0055(4) 0.0014(4)
C2 0.0285(6) 0.0210(5) 0.0202(5) 0.0030(4) 0.0043(4) -0.0018(4)
C3 0.0314(6) 0.0189(5) 0.0215(5) 0.0029(4) 0.0088(4) 0.0020(4)
C4 0.0202(5) 0.0168(5) 0.0199(5) 0.0027(4) 0.0052(4) 0.0005(4)
C11 0.0215(5) 0.0233(5) 0.0214(5) 0.0042(4) 0.0054(4) -0.0017(4)
C12 0.0234(5) 0.0255(6) 0.0243(5) 0.0046(4) 0.0033(4) -0.0009(4)
C13 0.0324(6) 0.0416(7) 0.0282(6) 0.0147(5) 0.0042(5) 0.0033(5)
C14 0.0398(7) 0.0582(9) 0.0223(6) 0.0111(6) 0.0092(5) 0.0019(6)
C15 0.0375(7) 0.0455(8) 0.0273(6) 0.0026(6) 0.0159(5) 0.0011(6)
C16 0.0288(6) 0.0296(6) 0.0269(6) 0.0058(5) 0.0109(5) 0.0014(5)
C21 0.0204(5) 0.0224(5) 0.0215(5) 0.0003(4) 0.0049(4) 0.0002(4)
C22 0.0233(5) 0.0227(5) 0.0244(5) -0.0019(4) 0.0029(4) 0.0005(4)
C23 0.0281(6) 0.0341(7) 0.0325(7) -0.0040(5) 0.0040(5) 0.0096(5)
C24 0.0285(6) 0.0515(8) 0.0338(7) -0.0053(6) 0.0122(5) 0.0074(6)
C25 0.0298(6) 0.0452(8) 0.0308(6) 0.0031(6) 0.0139(5) -0.0003(5)
C26 0.0263(6) 0.0294(6) 0.0276(6) 0.0045(5) 0.0095(5) 0.0014(5)
C31 0.0201(5) 0.0190(5) 0.0253(5) 0.0027(4) 0.0058(4) 0.0017(4)
C32 0.0302(6) 0.0365(7) 0.0301(6) 0.0104(5) 0.0049(5) -0.0066(5)
C33 0.0348(7) 0.0425(8) 0.0449(8) 0.0110(6) 0.0071(6) -0.0147(6)
C34 0.0286(6) 0.0312(7) 0.0434(8) -0.0017(6) 0.0033(6) -0.0066(5)
C35 0.0341(7) 0.0322(6) 0.0272(6) -0.0040(5) 0.0046(5) -0.0019(5)
C36 0.0305(6) 0.0268(6) 0.0258(6) 0.0008(5) 0.0092(5) -0.0027(5)
C41 0.0208(5) 0.0206(5) 0.0194(5) 0.0005(4) 0.0074(4) -0.0001(4)
C42 0.0243(5) 0.0220(5) 0.0205(5) 0.0017(4) 0.0068(4) 0.0010(4)
C43 0.0251(6) 0.0302(6) 0.0252(6) 0.0013(5) 0.0025(5) 0.0027(5)
C44 0.0236(6) 0.0325(6) 0.0294(6) -0.0038(5) 0.0042(5) -0.0039(5)
C45 0.0280(6) 0.0239(6) 0.0304(6) -0.0002(5) 0.0103(5) -0.0050(4)
C46 0.0246(5) 0.0222(5) 0.0239(5) 0.0024(4) 0.0078(4) -0.0004(4)
C51 0.0222(5) 0.0175(5) 0.0222(5) 0.0025(4) 0.0085(4) 0.0005(4)
C52 0.0258(5) 0.0215(5) 0.0211(5) 0.0027(4) 0.0071(4) 0.0004(4)
C53 0.0370(7) 0.0201(5) 0.0312(6) 0.0062(5) 0.0071(5) 0.0048(5)
C54 0.0427(7) 0.0184(5) 0.0348(7) -0.0011(5) 0.0094(6) 0.0011(5)
C55 0.0322(6) 0.0241(6) 0.0263(6) -0.0014(5) 0.0063(5) -0.0035(5)
C56 0.0245(5) 0.0221(5) 0.0241(5) 0.0040(4) 0.0054(4) 0.0003(4)
C61 0.0199(5) 0.0227(5) 0.0208(5) 0.0038(4) 0.0049(4) 0.0020(4)
C62 0.0493(8) 0.0245(6) 0.0559(9) -0.0001(6) 0.0336(7) -0.0043(6)
C63 0.0620(10) 0.0375(8) 0.0762(12) 0.0051(8) 0.0505(10) -0.0059(7)
C64 0.0374(7) 0.0474(8) 0.0388(7) 0.0032(6) 0.0235(6) 0.0051(6)
C65 0.0392(7) 0.0357(7) 0.0450(8) -0.0099(6) 0.0208(6) -0.0005(6)
C66 0.0341(7) 0.0267(6) 0.0421(7) -0.0044(5) 0.0198(6) -0.0040(5)
C71 0.0310(6) 0.0319(7) 0.0415(7) 0.0043(6) 0.0114(6) -0.0019(5)
C72 0.0323(7) 0.0359(7) 0.0456(8) 0.0076(6) 0.0195(6) 0.0042(5)
C73 0.0343(7) 0.0389(7) 0.0501(8) 0.0147(6) 0.0197(6) 0.0051(6)
C74 0.0446(8) 0.0480(9) 0.0454(8) 0.0137(7) 0.0207(7) 0.0059(7)
C75 0.0464(8) 0.0493(9) 0.0505(9) 0.0054(7) 0.0260(7) 0.0102(7)
C76 0.0345(7) 0.0401(8) 0.0505(9) 0.0033(6) 0.0167(6) 0.0085(6)
C77 0.0427(8) 0.0629(10) 0.0435(8) 0.0115(7) 0.0184(7) 0.0037(7)
C78 0.0478(9) 0.0731(12) 0.0643(11) 0.0333(10) 0.0266(8) 0.0256(9)

loop_
_atom_type_symbol
_atom_type_description
_atom_type_scat_dispersion_real
_atom_type_scat_dispersion_imag
_atom_type_scat_source
C C 0.0033 0.0016 'International Tables Vol C Tables 4.2.6.8 and 6.1.1.4'
H H 0.0000 0.0000 'International Tables Vol C Tables 4.2.6.8 and 6.1.1.4'
N N 0.0061 0.0033 'International Tables Vol C Tables 4.2.6.8 and 6.1.1.4'
O O 0.0106 0.0060 'International Tables Vol C Tables 4.2.6.8 and 6.1.1.4'
S S 0.1246 0.1234 'International Tables Vol C Tables 4.2.6.8 and 6.1.1.4'

loop_
_geom_angle_atom_site_label_1
_geom_angle_atom_site_label_2
_geom_angle_atom_site_label_3
_geom_angle
C12 S1 C22 101.53(6)
C42 S2 C52 100.66(5)
C71 O7 C77 117.47(11)
C2 N1 C1 118.85(9)
C2 N1 H1 111.5(10)
C1 N1 H1 108.9(10)
C3 N2 C4 118.78(9)
C3 N2 H2 111.8(10)
C4 N2 H2 108.7(10)
N1 C1 C11 114.03(9)
N1 C1 C21 108.42(9)
C11 C1 C21 111.49(9)
N1 C1 C31 105.23(8)
C11 C1 C31 109.70(9)
C21 C1 C31 107.61(9)
N1 C2 C3 110.42(9)
N1 C2 H2A 109.6
C3 C2 H2A 109.6
N1 C2 H2B 109.6
C3 C2 H2B 109.6
H2A C2 H2B 108.1
N2 C3 C2 111.10(9)
N2 C3 H3A 109.4
C2 C3 H3A 109.4
N2 C3 H3B 109.4
C2 C3 H3B 109.4
H3A C3 H3B 108.0
N2 C4 C51 114.30(9)
N2 C4 C41 108.50(8)
C51 C4 C41 111.11(9)
N2 C4 C61 105.57(9)
C51 C4 C61 109.77(9)
C41 C4 C61 107.23(8)
C16 C11 C12 117.14(10)
C16 C11 C1 120.87(10)
C12 C11 C1 121.74(10)
C13 C12 C11 121.37(12)
C13 C12 S1 116.53(10)
C11 C12 S1 121.95(9)
C14 C13 C12 119.98(12)
C14 C13 H13 120.0
C12 C13 H13 120.0
C13 C14 C15 119.86(12)
C13 C14 H14 120.1
C15 C14 H14 120.1
C14 C15 C16 119.73(13)
C14 C15 H15 120.1
C16 C15 H15 120.1
C15 C16 C11 121.91(12)
C15 C16 H16 119.0
C11 C16 H16 119.0
C22 C21 C26 117.52(11)
C22 C21 C1 121.24(10)
C26 C21 C1 121.05(10)
C23 C22 C21 120.97(11)
C23 C22 S1 116.83(9)
C21 C22 S1 122.20(9)
C24 C23 C22 120.36(12)
C24 C23 H23 119.8
C22 C23 H23 119.8
C23 C24 C25 119.48(12)
C23 C24 H24 120.3
C25 C24 H24 120.3
C24 C25 C26 120.23(13)
C24 C25 H25 119.9
C26 C25 H25 119.9
C25 C26 C21 121.32(12)
C25 C26 H26 119.3
C21 C26 H26 119.3
C32 C31 C36 118.11(11)
C32 C31 C1 123.13(10)
C36 C31 C1 118.72(10)
C31 C32 C33 120.77(12)
C31 C32 H32 119.6
C33 C32 H32 119.6
C34 C33 C32 120.39(13)
C34 C33 H33 119.8
C32 C33 H33 119.8
C33 C34 C35 119.50(12)
C33 C34 H34 120.3
C35 C34 H34 120.3
C34 C35 C36 120.22(12)
C34 C35 H35 119.9
C36 C35 H35 119.9
C35 C36 C31 120.99(11)
C35 C36 H36 119.5
C31 C36 H36 119.5
C42 C41 C46 117.41(10)
C42 C41 C4 121.34(9)
C46 C41 C4 120.96(10)
C41 C42 C43 121.21(11)
C41 C42 S2 122.14(8)
C43 C42 S2 116.62(9)
C44 C43 C42 120.13(11)
C44 C43 H43 119.9
C42 C43 H43 119.9
C43 C44 C45 119.63(11)
C43 C44 H44 120.2
C45 C44 H44 120.2
C44 C45 C46 120.11(11)
C44 C45 H45 119.9
C46 C45 H45 119.9
C45 C46 C41 121.46(11)
C45 C46 H46 119.3
C41 C46 H46 119.3
C56 C51 C52 117.02(10)
C56 C51 C4 121.04(10)
C52 C51 C4 121.81(10)
C53 C52 C51 121.64(11)
C53 C52 S2 116.47(9)
C51 C52 S2 121.83(9)
C54 C53 C52 120.01(11)
C54 C53 H53 120.0
C52 C53 H53 120.0
C53 C54 C55 119.39(11)
C53 C54 H54 120.3
C55 C54 H54 120.3
C54 C55 C56 120.37(11)
C54 C55 H55 119.8
C56 C55 H55 119.8
C55 C56 C51 121.49(11)
C55 C56 H56 119.3
C51 C56 H56 119.3
C62 C61 C66 117.94(11)
C62 C61 C4 122.95(11)
C66 C61 C4 119.10(10)
C61 C62 C63 120.80(13)
C61 C62 H62 119.6
C63 C62 H62 119.6
C64 C63 C62 120.86(13)
C64 C63 H63 119.6
C62 C63 H63 119.6
C63 C64 C65 119.04(13)
C63 C64 H64 120.5
C65 C64 H64 120.5
C64 C65 C66 120.25(13)
C64 C65 H65 119.9
C66 C65 H65 119.9
C65 C66 C61 121.10(12)
C65 C66 H66 119.4
C61 C66 H66 119.4
O7 C71 C72 124.26(13)
O7 C71 C76 115.56(12)
C72 C71 C76 120.18(14)
C71 C72 C73 120.15(13)
C71 C72 H72 119.9
C73 C72 H72 119.9
C74 C73 C72 119.40(13)
C74 C73 C78 121.09(14)
C72 C73 C78 119.51(14)
C73 C74 C75 119.89(15)
C73 C74 H74 120.1
C75 C74 H74 120.1
C76 C75 C74 121.08(14)
C76 C75 H75 119.5
C74 C75 H75 119.5
C75 C76 C71 119.30(14)
C75 C76 H76 120.4
C71 C76 H76 120.4
O7 C77 H77A 109.5
O7 C77 H77B 109.5
H77A C77 H77B 109.5
O7 C77 H77C 109.5
H77A C77 H77C 109.5
H77B C77 H77C 109.5
C73 C78 H78A 109.5
C73 C78 H78B 109.5
H78A C78 H78B 109.5
C73 C78 H78C 109.5
H78A C78 H78C 109.5
H78B C78 H78C 109.5

loop_
_geom_bond_atom_site_label_1
_geom_bond_atom_site_label_2
_geom_bond_distance
S1 C12 1.7609(13)
S1 C22 1.7612(13)
S2 C42 1.7568(12)
S2 C52 1.7571(12)
O7 C71 1.3663(18)
O7 C77 1.4257(19)
N1 C2 1.4671(14)
N1 C1 1.4723(14)
N1 H1 0.884(16)
N2 C3 1.4663(15)
N2 C4 1.4739(14)
N2 H2 0.883(16)
C1 C11 1.5394(15)
C1 C21 1.5417(15)
C1 C31 1.5511(15)
C2 C3 1.5271(15)
C2 H2A 0.9900
C2 H2B 0.9900
C3 H3A 0.9900
C3 H3B 0.9900
C4 C51 1.5413(15)
C4 C41 1.5444(14)
C4 C61 1.5481(15)
C11 C16 1.3956(17)
C11 C12 1.3992(16)
C12 C13 1.3981(17)
C13 C14 1.381(2)
C13 H13 0.9500
C14 C15 1.386(2)
C14 H14 0.9500
C15 C16 1.3912(18)
C15 H15 0.9500
C16 H16 0.9500
C21 C22 1.3981(16)
C21 C26 1.4008(16)
C22 C23 1.3963(18)
C23 C24 1.381(2)
C23 H23 0.9500
C24 C25 1.386(2)
C24 H24 0.9500
C25 C26 1.3883(18)
C25 H25 0.9500
C26 H26 0.9500
C31 C32 1.3900(16)
C31 C36 1.3985(16)
C32 C33 1.3969(18)
C32 H32 0.9500
C33 C34 1.379(2)
C33 H33 0.9500
C34 C35 1.386(2)
C34 H34 0.9500
C35 C36 1.3875(17)
C35 H35 0.9500
C36 H36 0.9500
C41 C42 1.3974(16)
C41 C46 1.4003(15)
C42 C43 1.3989(16)
C43 C44 1.3811(18)
C43 H43 0.9500
C44 C45 1.3876(18)
C44 H44 0.9500
C45 C46 1.3892(16)
C45 H45 0.9500
C46 H46 0.9500
C51 C56 1.3964(15)
C51 C52 1.3982(15)
C52 C53 1.3959(16)
C53 C54 1.3815(18)
C53 H53 0.9500
C54 C55 1.3850(18)
C54 H54 0.9500
C55 C56 1.3910(16)
C55 H55 0.9500
C56 H56 0.9500
C61 C62 1.3800(17)
C61 C66 1.3919(17)
C62 C63 1.391(2)
C62 H62 0.9500
C63 C64 1.371(2)
C63 H63 0.9500
C64 C65 1.381(2)
C64 H64 0.9500
C65 C66 1.3866(19)
C65 H65 0.9500
C66 H66 0.9500
C71 C72 1.3860(19)
C71 C76 1.392(2)
C72 C73 1.397(2)
C72 H72 0.9500
C73 C74 1.382(2)
C73 C78 1.507(2)
C74 C75 1.391(2)
C74 H74 0.9500
C75 C76 1.372(2)
C75 H75 0.9500
C76 H76 0.9500
C77 H77A 0.9800
C77 H77B 0.9800
C77 H77C 0.9800
C78 H78A 0.9800
C78 H78B 0.9800
C78 H78C 0.9800

loop_
_geom_hbond_atom_site_label_D
_geom_hbond_atom_site_label_H
_geom_hbond_atom_site_label_A
_geom_hbond_distance_DH
_geom_hbond_distance_HA
_geom_hbond_distance_DA
_geom_hbond_angle_DHA
_geom_hbond_publ_flag
C16 H16 N1 0.95 2.55 2.9085(15) 102 yes
C26 H26 N1 0.95 2.39 2.7631(16) 103 yes
C26 H26 N2 0.95 2.58 3.4563(16) 153 yes
C46 H46 N1 0.95 2.56 3.4220(15) 151 yes
C46 H46 N2 0.95 2.40 2.7723(15) 103 yes
C56 H56 N2 0.95 2.58 2.9212(15) 101 yes

loop_
_geom_torsion_atom_site_label_1
_geom_torsion_atom_site_label_2
_geom_torsion_atom_site_label_3
_geom_torsion_atom_site_label_4
_geom_torsion
C2 N1 C1 C11 53.47(13)
C2 N1 C1 C21 -71.37(12)
C2 N1 C1 C31 173.73(9)
C1 N1 C2 C3 162.77(9)
C4 N2 C3 C2 161.31(9)
N1 C2 C3 N2 -77.69(12)
C3 N2 C4 C51 53.91(13)
C3 N2 C4 C41 -70.68(12)
C3 N2 C4 C61 174.64(9)
N1 C1 C11 C16 24.38(15)
C21 C1 C11 C16 147.57(10)
C31 C1 C11 C16 -93.34(12)
N1 C1 C11 C12 -161.54(10)
C21 C1 C11 C12 -38.35(14)
C31 C1 C11 C12 80.74(13)
C16 C11 C12 C13 0.06(17)
C1 C11 C12 C13 -174.23(11)
C16 C11 C12 S1 175.53(9)
C1 C11 C12 S1 1.24(15)
C22 S1 C12 C13 -155.52(10)
C22 S1 C12 C11 28.81(11)
C11 C12 C13 C14 0.10(19)
S1 C12 C13 C14 -175.60(11)
C12 C13 C14 C15 -0.3(2)
C13 C14 C15 C16 0.3(2)
C14 C15 C16 C11 -0.1(2)
C12 C11 C16 C15 -0.06(18)
C1 C11 C16 C15 174.28(11)
N1 C1 C21 C22 168.07(10)
C11 C1 C21 C22 41.74(14)
C31 C1 C21 C22 -78.59(12)
N1 C1 C21 C26 -16.98(14)
C11 C1 C21 C26 -143.31(10)
C31 C1 C21 C26 96.36(12)
C26 C21 C22 C23 -3.60(17)
C1 C21 C22 C23 171.52(10)
C26 C21 C22 S1 177.25(9)
C1 C21 C22 S1 -7.63(15)
C12 S1 C22 C23 155.22(9)
C12 S1 C22 C21 -25.59(11)
C21 C22 C23 C24 2.14(18)
S1 C22 C23 C24 -178.66(10)
C22 C23 C24 C25 1.1(2)
C23 C24 C25 C26 -2.7(2)
C24 C25 C26 C21 1.15(19)
C22 C21 C26 C25 1.97(17)
C1 C21 C26 C25 -173.16(11)
N1 C1 C31 C32 -120.07(12)
C11 C1 C31 C32 3.01(15)
C21 C1 C31 C32 124.47(12)
N1 C1 C31 C36 57.61(13)
C11 C1 C31 C36 -179.31(10)
C21 C1 C31 C36 -57.85(13)
C36 C31 C32 C33 -0.1(2)
C1 C31 C32 C33 177.59(12)
C31 C32 C33 C34 -0.9(2)
C32 C33 C34 C35 0.9(2)
C33 C34 C35 C36 0.1(2)
C34 C35 C36 C31 -1.2(2)
C32 C31 C36 C35 1.16(18)
C1 C31 C36 C35 -176.64(11)
N2 C4 C41 C42 167.49(10)
C51 C4 C41 C42 41.03(14)
C61 C4 C41 C42 -78.93(12)
N2 C4 C41 C46 -18.92(14)
C51 C4 C41 C46 -145.38(10)
C61 C4 C41 C46 94.66(12)
C46 C41 C42 C43 -2.01(17)
C4 C41 C42 C43 171.80(10)
C46 C41 C42 S2 -179.68(8)
C4 C41 C42 S2 -5.88(15)
C52 S2 C42 C41 -28.58(11)
C52 S2 C42 C43 153.64(10)
C41 C42 C43 C44 0.23(18)
S2 C42 C43 C44 178.03(10)
C42 C43 C44 C45 1.38(19)
C43 C44 C45 C46 -1.15(19)
C44 C45 C46 C41 -0.71(18)
C42 C41 C46 C45 2.25(17)
C4 C41 C46 C45 -171.58(10)
N2 C4 C51 C56 24.44(14)
C41 C4 C51 C56 147.63(10)
C61 C4 C51 C56 -93.94(12)
N2 C4 C51 C52 -159.88(10)
C41 C4 C51 C52 -36.68(14)
C61 C4 C51 C52 81.75(12)
C56 C51 C52 C53 -3.45(17)
C4 C51 C52 C53 -179.30(11)
C56 C51 C52 S2 173.56(9)
C4 C51 C52 S2 -2.29(15)
C42 S2 C52 C53 -150.13(10)
C42 S2 C52 C51 32.72(11)
C51 C52 C53 C54 2.26(19)
S2 C52 C53 C54 -174.90(10)
C52 C53 C54 C55 0.3(2)
C53 C54 C55 C56 -1.6(2)
C54 C55 C56 C51 0.32(19)
C52 C51 C56 C55 2.17(17)
C4 C51 C56 C55 178.05(11)
N2 C4 C61 C62 -115.25(13)
C51 C4 C61 C62 8.40(16)
C41 C4 C61 C62 129.21(13)
N2 C4 C61 C66 63.05(13)
C51 C4 C61 C66 -173.30(11)
C41 C4 C61 C66 -52.49(13)
C66 C61 C62 C63 1.7(2)
C4 C61 C62 C63 -179.99(14)
C61 C62 C63 C64 -0.7(3)
C62 C63 C64 C65 -0.5(3)
C63 C64 C65 C66 0.7(2)
C64 C65 C66 C61 0.3(2)
C62 C61 C66 C65 -1.5(2)
C4 C61 C66 C65 -179.87(12)
C77 O7 C71 C72 3.0(2)
C77 O7 C71 C76 -177.09(13)
O7 C71 C72 C73 179.77(13)
C76 C71 C72 C73 -0.2(2)
C71 C72 C73 C74 0.5(2)
C71 C72 C73 C78 -178.75(14)
C72 C73 C74 C75 -0.2(2)
C78 C73 C74 C75 178.97(16)
C73 C74 C75 C76 -0.3(2)
C74 C75 C76 C71 0.6(2)
O7 C71 C76 C75 179.67(14)
C72 C71 C76 C75 -0.4(2)
